data_2310648
loop_
_publ_author_name
'Peters, C.R.'
'Milberg, M.E.'

_publ_section_title
;
 The Refined Structure of Orthorhombic Metaboric Acid
;
_journal_name_full 'Acta Crystallographica (1,1948-23,1967)'
_journal_page_first 229
_journal_page_last 234
_journal_volume 17
_journal_year 1964
_chemical_formula_sum 'B3 H3 O6'
_chemical_name_systematic 'H3 B3 O6'
_space_group_IT_number 62
_symmetry_space_group_name_Hall '-P 2c 2ab'
_symmetry_space_group_name_H-M 'P b n m'
_cell_angle_alpha 90
_cell_angle_beta 90
_cell_angle_gamma 90
_cell_formula_units_Z 4
_cell_length_a 8.046
_cell_length_b 9.688
_cell_length_c 6.261
_cell_volume 488.043
_citation_journal_id_ASTM ACCRA9
_cod_data_source_file Peters_ACCRA9_1964_134.cif
_cod_data_source_block H3B3O6
_cod_original_cell_volume 488.0427
_cod_original_sg_symbol_Hall '-P 2ac 2n (z,x,y)'
_cod_original_formula_sum 'H3 B3 O6'
_cod_database_code 2310648

loop_
_symmetry_equiv_pos_as_xyz
x,y,z
x+1/2,-y+1/2,-z
-x+1/2,y+1/2,-z+1/2
-x,-y,z+1/2
-x,-y,-z
-x-1/2,y-1/2,z
x-1/2,-y-1/2,z-1/2
x,y,-z-1/2

loop_
_atom_site_label
_atom_site_type_symbol
_atom_site_fract_x
_atom_site_fract_y
_atom_site_fract_z
_atom_site_occupancy
_atom_site_U_iso_or_equiv
B2 B+3 0.0017 0.4167 0.25 1 0.0
O3 O-2 -0.075 0.5425 0.25 1 0.0
H1 H+1 -0.029 -0.021 0.25 1 0.0
O5 O-2 0.1704 0.415 0.25 1 0.0
H3 H+1 0.471 0.231 0.25 1 0.0
O4 O-2 0.1688 0.171 0.25 1 0.0
O1 O-2 -0.091 0.0531 0.25 1 0.0
B1 B+3 -0.003 0.1719 0.25 1 0.0
O2 O-2 -0.089 0.2943 0.25 1 0.0
O6 O-2 0.4239 0.2966 0.25 1 0.0
B3 B+3 0.256 0.2926 0.25 1 0.0
H2 H+1 -0.163 0.522 0.25 1 0.0
